data_2009827
loop_
_publ_author_name
'Phillips, Paul R.'
'McCamley, Andrew'
'Alcock, Nathaniel W.'
'Wallbridge, Malcolm G.H.'

_publ_section_title
;
 Monochloroindium derivative of tmtaa
 (dibenzotetramethyltetraaza[14]annulene), [In(C~22~H~22~N~4~)Cl]
;
_journal_issue 7
_journal_name_full 'Acta Crystallographica Section C'
_journal_page_first 1072
_journal_page_last 1074
_journal_paper_doi 10.1107/S0108270194000417
_journal_volume 50
_journal_year 1994
_chemical_formula_moiety '[In(C~22~H~22~N~4~)Cl]'
_chemical_formula_sum 'C22 H22 Cl In N4'
_chemical_formula_weight 492.71
_chemical_name_systematic
;
 Monochloroindium 1,8-dihydro-5,7,12,14-tetramethyldibenzo[b,i][1,4,8,11]
tetraazacyclotetradecane
;
_space_group_IT_number 14
_symmetry_cell_setting monoclinic
_symmetry_space_group_name_Hall '-P 2ybc'
_symmetry_space_group_name_H-M 'P 1 21/c 1'
_audit_creation_method SHELXL
_cell_angle_alpha 90.00
_cell_angle_beta 101.34(3)
_cell_angle_gamma 90.00
_cell_formula_units_Z 4
_cell_length_a 8.927(4)
_cell_length_b 22.457(7)
_cell_length_c 10.209(3)
_cell_measurement_reflns_used 16
_cell_measurement_temperature 220(2)
_cell_measurement_theta_max 9
_cell_measurement_theta_min 8
_cell_volume 2006.7(13)
_computing_cell_refinement 'Siemens R3m system'
_computing_data_collection 'Siemens R3m system'
_computing_data_reduction 'SHELXTL-Plus (Sheldrick, 1991)'
_computing_structure_refinement 'SHELXL93 (Sheldrick, 1994)'
_computing_structure_solution 'SHELXTL-Plus (Sheldrick, 1991)'
_diffrn_ambient_temperature 220(2)
_diffrn_measurement_device 'Siemens R3m'
_diffrn_measurement_method \w-2\q
_diffrn_radiation_monochromator graphite
_diffrn_radiation_source 'normal-focus sealed tube'
_diffrn_radiation_type MoK\a
_diffrn_radiation_wavelength 0.71073
_diffrn_reflns_av_R_equivalents 0.0417
_diffrn_reflns_av_sigmaI/netI 0.0461
_diffrn_reflns_limit_h_max 10
_diffrn_reflns_limit_h_min 0
_diffrn_reflns_limit_k_max 26
_diffrn_reflns_limit_k_min 0
_diffrn_reflns_limit_l_max 11
_diffrn_reflns_limit_l_min -12
_diffrn_reflns_number 3700
_diffrn_reflns_theta_max 25.00
_diffrn_reflns_theta_min 1.81
_diffrn_standards_decay_% 8
_diffrn_standards_interval_count 200
_diffrn_standards_number 3
_exptl_absorpt_coefficient_mu 1.33
_exptl_absorpt_correction_T_max 0.86
_exptl_absorpt_correction_T_min 0.81
_exptl_absorpt_correction_type analytical
_exptl_crystal_colour dark-orange
_exptl_crystal_density_diffrn 1.631
_exptl_crystal_description blocks
_exptl_crystal_F_000 992
_exptl_crystal_size_max 0.51
_exptl_crystal_size_mid 0.15
_exptl_crystal_size_min 0.11
_refine_diff_density_max 0.860
_refine_diff_density_min -1.454
_refine_ls_extinction_coef 0.0023(6)
_refine_ls_extinction_method 'SHELXL93 (Sheldrick, 1994)'
_refine_ls_goodness_of_fit_all 1.059
_refine_ls_goodness_of_fit_obs 1.038
_refine_ls_hydrogen_treatment 'H-atom parameters fixed'
_refine_ls_matrix_type full
_refine_ls_number_parameters 266
_refine_ls_number_reflns 3457
_refine_ls_number_restraints 0
_refine_ls_restrained_S_all 1.172
_refine_ls_restrained_S_obs 1.038
_refine_ls_R_factor_all 0.0727
_refine_ls_R_factor_obs 0.0464
_refine_ls_shift/esd_max -0.025
_refine_ls_shift/esd_mean 0.002
_refine_ls_structure_factor_coef Fsqd
_refine_ls_weighting_details 'w=1/[\s^2^(Fo^2^)+(0.0700P)^2^ +6.3000P] whereP=(Fo^2^+2Fc^2^)/3'
_refine_ls_weighting_scheme calc
_refine_ls_wR_factor_all 0.1457
_refine_ls_wR_factor_obs 0.1121
_reflns_number_observed 2672
_reflns_number_total 3472
_reflns_observed_criterion >2sigma(I)
_cod_data_source_file ab1129.cif
_cod_data_source_block macinzab
_cod_depositor_comments
;
The following automatic conversions were performed:
'_symmetry_cell_setting' value 'Monoclinic' changed to 'monoclinic'
according to '/home/saulius/struct/CIF-dictionaries/cif_core.dic'
dictionary named 'cif_core.dic' version 2.4.1 from 2010-06-29.

Automatic conversion script
Id: cif_fix_enum 1527 2010-12-29 10:47:43Z saulius 

The following automatic conversions were performed:

'_symmetry_cell_setting' value 'Monoclinic' changed to 'monoclinic'
according to /home/saulius/struct/CIF-dictionaries/cif_core.dic
dictionary named 'cif_core.dic' version 2.4.1 from 2010-06-29.

Automatic conversion script
Id: cif_fix_values 1715 2011-07-08 13:25:40Z adriana 

The following automatic conversions were performed:

'_refine_ls_weighting_scheme' value 'calc
w=1/[\s^2^(Fo^2^)+(0.0700P)^2^ +6.3000P] whereP=(Fo^2^+2Fc^2^)/3' was
changed to 'calc'. New tag '_refine_ls_weighting_details' was
created. The value of the new tag was set to
'w=1/[\s^2^(Fo^2^)+(0.0700P)^2^ +6.3000P] whereP=(Fo^2^+2Fc^2^)/3'.

Automatic conversion script
Id: cif_fix_values 3143 2015-03-26 13:38:13Z robertas 
;
_cod_original_cell_volume 2006.7(12)
_cod_original_sg_symbol_H-M 'P 21/c'
_cod_database_code 2009827

loop_
_symmetry_equiv_pos_as_xyz
'x, y, z'
'-x, y+1/2, -z+1/2'
'-x, -y, -z'
'x, -y-1/2, z-1/2'

loop_
_atom_site_aniso_label
_atom_site_aniso_U_11
_atom_site_aniso_U_22
_atom_site_aniso_U_33
_atom_site_aniso_U_12
_atom_site_aniso_U_13
_atom_site_aniso_U_23
In1 0.0215(3) 0.0251(3) 0.0245(3) 0.0013(2) 0.0065(2) 0.0003(2)
Cl1 0.0378(10) 0.0326(9) 0.0385(9) -0.0002(7) 0.0200(7) -0.0062(7)
N1 0.021(3) 0.027(3) 0.030(3) 0.000(2) 0.006(2) 0.004(2)
N2 0.023(3) 0.026(3) 0.029(3) -0.001(2) 0.001(2) -0.003(2)
N3 0.029(3) 0.021(3) 0.028(3) -0.001(2) 0.008(2) 0.002(2)
N4 0.025(3) 0.033(3) 0.031(3) -0.004(2) 0.006(2) -0.003(2)
C1 0.049(5) 0.026(4) 0.043(4) 0.007(3) 0.010(4) 0.006(3)
C2 0.029(4) 0.031(3) 0.025(3) -0.002(3) 0.010(3) 0.001(3)
C3 0.032(4) 0.027(3) 0.031(4) -0.005(3) 0.011(3) 0.000(3)
C4 0.023(3) 0.030(3) 0.026(3) -0.009(3) 0.012(3) -0.003(3)
C5 0.030(4) 0.034(4) 0.029(3) -0.004(3) 0.007(3) -0.008(3)
C6 0.027(3) 0.027(3) 0.032(3) -0.002(3) 0.011(3) -0.004(3)
C7 0.028(4) 0.043(4) 0.030(3) 0.007(3) 0.008(3) -0.005(3)
C8 0.024(4) 0.057(5) 0.029(3) 0.010(3) -0.003(3) -0.011(3)
C9 0.033(4) 0.047(4) 0.033(4) 0.016(4) 0.003(3) 0.000(3)
C10 0.041(4) 0.032(4) 0.031(4) 0.003(3) 0.009(3) 0.002(3)
C11 0.024(3) 0.030(3) 0.023(3) 0.007(3) 0.001(3) 0.001(3)
C12 0.031(4) 0.022(3) 0.027(3) -0.003(3) 0.008(3) 0.002(3)
C13 0.045(5) 0.030(4) 0.043(4) -0.001(3) 0.011(4) 0.010(3)
C14 0.040(4) 0.029(4) 0.040(4) -0.004(3) 0.026(3) -0.001(3)
C15 0.028(4) 0.024(3) 0.035(3) -0.002(3) 0.007(3) -0.004(3)
C16 0.026(4) 0.064(5) 0.036(4) -0.005(4) 0.013(3) 0.002(4)
C17 0.022(3) 0.034(4) 0.025(3) 0.008(3) 0.007(3) -0.003(3)
C18 0.029(4) 0.037(4) 0.030(3) 0.006(3) 0.003(3) -0.004(3)
C19 0.030(4) 0.050(5) 0.029(3) 0.012(3) 0.002(3) -0.005(3)
C20 0.034(4) 0.052(5) 0.027(3) 0.016(4) 0.008(3) 0.007(3)
C21 0.036(4) 0.039(4) 0.030(4) 0.009(3) 0.011(3) -0.001(3)
C22 0.024(3) 0.028(3) 0.031(3) 0.004(3) 0.010(3) -0.001(3)

loop_
_atom_site_label
_atom_site_fract_x
_atom_site_fract_y
_atom_site_fract_z
_atom_site_U_iso_or_equiv
_atom_site_thermal_displace_type
_atom_site_calc_flag
_atom_site_refinement_flags
_atom_site_occupancy
_atom_site_disorder_group
_atom_site_type_symbol
In1 0.17816(5) 0.13459(2) 0.49556(4) 0.0234(2) Uani d . 1 . In
Cl1 0.2860(2) 0.08821(8) 0.3261(2) 0.0346(4) Uani d . 1 . Cl
N1 0.0953(6) 0.2230(2) 0.4318(5) 0.0261(12) Uani d . 1 . N
N2 0.3501(6) 0.1745(2) 0.6493(5) 0.0266(12) Uani d . 1 . N
N3 0.1890(6) 0.0744(2) 0.6629(5) 0.0255(12) Uani d . 1 . N
N4 -0.0664(6) 0.1233(2) 0.4426(5) 0.0295(13) Uani d . 1 . N
C1 0.0657(9) 0.3319(3) 0.4564(8) 0.039(2) Uani d G 1 . C
H1A -0.041(2) 0.326(4) 0.426(6) 0.080 Uiso d G 1 . H
H1B 0.082(8) 0.354(3) 0.537(4) 0.080 Uiso d G 1 . H
H1C 0.106(7) 0.354(3) 0.391(5) 0.080 Uiso d G 1 . H
C2 0.1472(7) 0.2738(3) 0.4961(6) 0.0276(14) Uani d . 1 . C
C3 0.2706(8) 0.2763(3) 0.6040(6) 0.0293(15) Uani d . 1 . C
H3A 0.3024(8) 0.3158(3) 0.6303(6) 0.080 Uiso d R 1 . H
C4 0.3559(7) 0.2321(3) 0.6814(6) 0.0251(14) Uani d . 1 . C
C5 0.4506(8) 0.2528(3) 0.8128(6) 0.031(2) Uani d G 1 . C
H5A 0.441(8) 0.227(3) 0.885(5) 0.080 Uiso d G 1 . H
H5B 0.552(3) 0.251(3) 0.797(7) 0.080 Uiso d G 1 . H
H5C 0.429(8) 0.2925(10) 0.836(7) 0.080 Uiso d G 1 . H
C6 0.4256(8) 0.1279(3) 0.7298(6) 0.0280(14) Uani d . 1 . C
C7 0.5819(8) 0.1291(3) 0.7879(6) 0.033(2) Uani d . 1 . C
H7A 0.6398(8) 0.1642(3) 0.7808(6) 0.080 Uiso d R 1 . H
C8 0.6525(8) 0.0803(3) 0.8559(6) 0.038(2) Uani d . 1 . C
H8A 0.7574(8) 0.0822(3) 0.8990(6) 0.080 Uiso d R 1 . H
C9 0.5710(8) 0.0281(3) 0.8621(7) 0.038(2) Uani d . 1 . C
H9A 0.6208(8) -0.0059(3) 0.9067(7) 0.080 Uiso d R 1 . H
C10 0.4167(8) 0.0250(3) 0.8022(6) 0.034(2) Uani d . 1 . C
H10A 0.3616(8) -0.0112(3) 0.8051(6) 0.080 Uiso d R 1 . H
C11 0.3405(7) 0.0751(3) 0.7369(6) 0.0261(14) Uani d . 1 . C
C12 0.0678(8) 0.0476(3) 0.6950(6) 0.0265(14) Uani d . 1 . C
C13 0.0806(9) 0.0111(3) 0.8205(7) 0.039(2) Uani d G 1 . C
H13A 0.151(6) 0.031(3) 0.888(5) 0.080 Uiso d G 1 . H
H13B -0.011(5) 0.003(3) 0.852(7) 0.080 Uiso d G 1 . H
H13C 0.125(7) -0.0252(17) 0.798(7) 0.080 Uiso d G 1 . H
C14 -0.0823(8) 0.0530(3) 0.6198(7) 0.034(2) Uani d . 1 . C
H14A -0.1537(8) 0.0271(3) 0.6486(7) 0.080 Uiso d R 1 . H
C15 -0.1476(7) 0.0887(3) 0.5104(6) 0.0289(15) Uani d . 1 . C
C16 -0.3211(8) 0.0889(4) 0.4772(7) 0.041(2) Uani d G 1 . C
H16A -0.348(9) 0.1297(10) 0.462(6) 0.080 Uiso d G 1 . H
H16B -0.367(8) 0.066(3) 0.401(4) 0.080 Uiso d G 1 . H
H16C -0.357(8) 0.075(3) 0.554(4) 0.080 Uiso d G 1 . H
C17 -0.1240(7) 0.1626(3) 0.3361(6) 0.0267(14) Uani d . 1 . C
C18 -0.2460(8) 0.1506(3) 0.2322(6) 0.033(2) Uani d . 1 . C
H18A -0.3031(8) 0.1149(3) 0.2337(6) 0.080 Uiso d R 1 . H
C19 -0.2858(8) 0.1911(3) 0.1280(7) 0.037(2) Uani d . 1 . C
H19A -0.3715(8) 0.1829(3) 0.0584(7) 0.080 Uiso d R 1 . H
C20 -0.2034(8) 0.2426(3) 0.1218(7) 0.037(2) Uani d . 1 . C
H20A -0.2317(8) 0.2697(3) 0.0493(7) 0.080 Uiso d R 1 . H
C21 -0.0775(8) 0.2544(3) 0.2220(6) 0.034(2) Uani d . 1 . C
H21A -0.0184(8) 0.2893(3) 0.2167(6) 0.080 Uiso d R 1 . H
C22 -0.0369(7) 0.2167(3) 0.3297(6) 0.0271(14) Uani d . 1 . C

loop_
_atom_type_symbol
_atom_type_description
_atom_type_scat_dispersion_real
_atom_type_scat_dispersion_imag
_atom_type_scat_source
C C 0.0033 0.0016 'International Tables Vol C Tables 4.2.6.8 and 6.1.1.4'
H H 0.0000 0.0000 'International Tables Vol C Tables 4.2.6.8 and 6.1.1.4'
N N 0.0061 0.0033 'International Tables Vol C Tables 4.2.6.8 and 6.1.1.4'
Cl Cl 0.1484 0.1585 'International Tables Vol C Tables 4.2.6.8 and 6.1.1.4'
In In -0.7276 1.3100 'International Tables Vol C Tables 4.2.6.8 and 6.1.1.4'

loop_
_geom_angle_atom_site_label_1
_geom_angle_atom_site_label_2
_geom_angle_atom_site_label_3
_geom_angle
_geom_angle_publ_flag
N4 In1 N2 140.3(2) y
N4 In1 N3 90.6(2) y
N2 In1 N3 76.8(2) y
N4 In1 N1 76.4(2) y
N2 In1 N1 89.4(2) y
N3 In1 N1 140.0(2) y
N4 In1 Cl1 107.49(15) y
N2 In1 Cl1 112.2(2) y
N3 In1 Cl1 109.80(14) y
N1 In1 Cl1 110.16(15) y
C2 N1 C22 126.6(5) ?
C2 N1 In1 124.2(4) ?
C22 N1 In1 108.3(4) ?
C4 N2 C6 125.7(5) ?
C4 N2 In1 124.7(4) ?
C6 N2 In1 107.7(4) ?
C12 N3 C11 127.7(5) ?
C12 N3 In1 124.2(4) ?
C11 N3 In1 107.7(4) ?
C15 N4 C17 127.2(6) ?
C15 N4 In1 124.1(4) ?
C17 N4 In1 108.4(4) ?
N1 C2 C3 123.9(6) ?
N1 C2 C1 119.9(6) ?
C3 C2 C1 116.1(6) ?
C4 C3 C2 132.4(6) ?
N2 C4 C3 124.1(6) ?
N2 C4 C5 120.3(6) ?
C3 C4 C5 115.5(6) ?
C7 C6 N2 123.5(6) ?
C7 C6 C11 119.4(6) ?
N2 C6 C11 116.7(6) ?
C8 C7 C6 121.0(7) ?
C9 C8 C7 120.0(6) ?
C8 C9 C10 120.3(7) ?
C9 C10 C11 120.6(7) ?
C10 C11 N3 124.3(6) ?
C10 C11 C6 118.5(6) ?
N3 C11 C6 116.6(5) ?
N3 C12 C14 123.8(6) ?
N3 C12 C13 121.6(6) ?
C14 C12 C13 114.4(6) ?
C15 C14 C12 133.0(6) ?
N4 C15 C14 123.9(6) ?
N4 C15 C16 120.8(6) ?
C14 C15 C16 115.1(6) ?
C18 C17 N4 125.3(6) ?
C18 C17 C22 118.3(6) ?
N4 C17 C22 116.1(5) ?
C19 C18 C17 120.1(7) ?
C20 C19 C18 121.7(6) ?
C19 C20 C21 119.2(6) ?
C22 C21 C20 121.2(7) ?
C21 C22 N1 125.1(6) ?
C21 C22 C17 119.4(6) ?
N1 C22 C17 115.2(5) ?

loop_
_geom_bond_atom_site_label_1
_geom_bond_atom_site_label_2
_geom_bond_site_symmetry_2
_geom_bond_distance
_geom_bond_publ_flag
In1 N4 . 2.158(5) y
In1 N2 . 2.163(5) y
In1 N3 . 2.166(5) y
In1 N1 . 2.172(5) y
In1 Cl1 . 2.380(2) y
N1 C2 . 1.353(8) y
N1 C22 . 1.420(8) y
N2 C4 . 1.331(8) y
N2 C6 . 1.417(8) y
N3 C12 . 1.333(8) y
N3 C11 . 1.414(8) y
N4 C15 . 1.344(8) y
N4 C17 . 1.416(8) y
C1 C2 . 1.509(9) ?
C2 C3 . 1.397(9) ?
C3 C4 . 1.398(9) ?
C4 C5 . 1.512(9) ?
C6 C7 . 1.404(9) ?
C6 C11 . 1.418(9) ?
C7 C8 . 1.381(10) ?
C8 C9 . 1.388(11) ?
C9 C10 . 1.395(10) ?
C10 C11 . 1.412(9) ?
C12 C14 . 1.413(10) ?
C12 C13 . 1.507(9) ?
C14 C15 . 1.404(9) ?
C15 C16 . 1.519(9) ?
C17 C18 . 1.389(9) ?
C17 C22 . 1.450(9) ?
C18 C19 . 1.391(10) ?
C19 C20 . 1.379(11) ?
C20 C21 . 1.389(10) ?
C21 C22 . 1.379(9) ?
